data_2238434
loop_
_publ_author_name
'Affan, Md. Abu'
'Jessop, Philip G.'
'Salam, Md. Abdus'
'Halim, Siti Nadiah Binti Abdul'
'Tiekink, Edward R. T.'

_publ_section_title
;
 2-[(1,3-Benzothiazol-2-yl)iminomethyl]-6-methoxyphenol: a new monoclinic
 polymorph
;
_journal_coeditor_code SU2623
_journal_issue 8
_journal_name_full 'Acta Crystallographica Section E'
_journal_page_first o1273
_journal_paper_doi 10.1107/S1600536813019387
_journal_volume 69
_journal_year 2013
_chemical_formula_iupac 'C15 H12 N2 O2 S'
_chemical_formula_moiety 'C15 H12 N2 O2 S'
_chemical_formula_sum 'C15 H12 N2 O2 S'
_chemical_formula_weight 284.33
_chemical_name_systematic
;
2-[(1,3-Benzothiazol-2-yl)iminomethyl]-6-methoxyphenol
;
_space_group_IT_number 14
_symmetry_cell_setting monoclinic
_symmetry_space_group_name_Hall '-P 2ybc'
_symmetry_space_group_name_H-M 'P 1 21/c 1'
_atom_sites_solution_hydrogens geom
_atom_sites_solution_primary direct
_atom_sites_solution_secondary difmap
_audit_creation_method SHELXL97
_cell_angle_alpha 90.00
_cell_angle_beta 94.3460(10)
_cell_angle_gamma 90.00
_cell_formula_units_Z 4
_cell_length_a 11.6697(11)
_cell_length_b 6.0250(6)
_cell_length_c 18.6441(18)
_cell_measurement_reflns_used 2808
_cell_measurement_temperature 100(2)
_cell_measurement_theta_max 26.62
_cell_measurement_theta_min 2.70
_cell_volume 1307.1(2)
_computing_cell_refinement 'SAINT (Bruker, 2009)'
_computing_data_collection 'SMART (Bruker, 2009)'
_computing_data_reduction 'SAINT (Bruker, 2009)'
_computing_molecular_graphics
;
ORTEP-3 for Windows (Farrugia, 2012), QMol (Gans & Shalloway,
2001) and DIAMOND
(Brandenburg, 2006)
;
_computing_publication_material 'publCIF (Westrip, 2010)'
_computing_structure_refinement 'SHELXL97 (Sheldrick, 2008)'
_computing_structure_solution 'SHELXS97 (Sheldrick, 2008)'
_diffrn_ambient_temperature 100(2)
_diffrn_measured_fraction_theta_full 0.997
_diffrn_measured_fraction_theta_max 0.997
_diffrn_measurement_device_type 'Bruker SMART APEX'
_diffrn_measurement_method '\f and \w scans'
_diffrn_radiation_monochromator graphite
_diffrn_radiation_source 'fine-focus sealed tube'
_diffrn_radiation_type MoK\a
_diffrn_radiation_wavelength 0.71073
_diffrn_reflns_av_R_equivalents 0.0463
_diffrn_reflns_av_sigmaI/netI 0.0351
_diffrn_reflns_limit_h_max 15
_diffrn_reflns_limit_h_min -15
_diffrn_reflns_limit_k_max 7
_diffrn_reflns_limit_k_min -7
_diffrn_reflns_limit_l_max 24
_diffrn_reflns_limit_l_min -23
_diffrn_reflns_number 15750
_diffrn_reflns_theta_full 27.50
_diffrn_reflns_theta_max 27.50
_diffrn_reflns_theta_min 2.19
_diffrn_standards_decay_% 0
_diffrn_standards_interval_count 0
_diffrn_standards_interval_time 0
_diffrn_standards_number 0
_exptl_absorpt_coefficient_mu 0.250
_exptl_absorpt_correction_T_max 0.7456
_exptl_absorpt_correction_T_min 0.6693
_exptl_absorpt_correction_type multi-scan
_exptl_absorpt_process_details '(SADABS; Sheldrick, 1996)'
_exptl_crystal_colour yellow
_exptl_crystal_density_diffrn 1.445
_exptl_crystal_density_method 'not measured'
_exptl_crystal_description block
_exptl_crystal_F_000 592
_exptl_crystal_size_max 0.20
_exptl_crystal_size_mid 0.16
_exptl_crystal_size_min 0.15
_refine_diff_density_max 0.241
_refine_diff_density_min -0.264
_refine_ls_extinction_method none
_refine_ls_goodness_of_fit_ref 1.047
_refine_ls_hydrogen_treatment constr
_refine_ls_matrix_type full
_refine_ls_number_parameters 183
_refine_ls_number_reflns 2983
_refine_ls_number_restraints 0
_refine_ls_restrained_S_all 1.047
_refine_ls_R_factor_all 0.0488
_refine_ls_R_factor_gt 0.0364
_refine_ls_shift/su_max 0.001
_refine_ls_shift/su_mean 0.000
_refine_ls_structure_factor_coef Fsqd
_refine_ls_weighting_details 'calc w = 1/[\s^2^(Fo^2^)+(0.0424P)^2^+0.3573P] where P=(Fo^2^+2Fc^2^)/3'
_refine_ls_weighting_scheme calc
_refine_ls_wR_factor_gt 0.0875
_refine_ls_wR_factor_ref 0.0953
_reflns_number_gt 2404
_reflns_number_total 2983
_reflns_threshold_expression I>2\s(I)
_cod_data_source_file su2623.cif
_cod_data_source_block I
_cod_original_sg_symbol_H-M 'P 21/c'
_cod_database_code 2238434
_cod_database_fobs_code 2238434

loop_
_symmetry_equiv_pos_as_xyz
'x, y, z'
'-x, y+1/2, -z+1/2'
'-x, -y, -z'
'x, -y-1/2, z-1/2'

loop_
_atom_site_type_symbol
_atom_site_label
_atom_site_fract_x
_atom_site_fract_y
_atom_site_fract_z
_atom_site_U_iso_or_equiv
_atom_site_adp_type
_atom_site_calc_flag
_atom_site_refinement_flags
_atom_site_occupancy
_atom_site_symmetry_multiplicity
S S1 0.40036(3) -0.28845(7) 0.51769(2) 0.02579(13) Uani d . 1 1
O O1 0.38182(9) 0.30422(19) 0.37054(6) 0.0291(3) Uani d . 1 1
H H1O 0.3754 0.1918 0.3966 0.044 Uiso calc R 1 1
O O2 0.37477(10) 0.6591(2) 0.29096(6) 0.0319(3) Uani d . 1 1
N N1 0.17783(11) -0.3057(2) 0.49353(7) 0.0242(3) Uani d . 1 1
N N2 0.27272(11) -0.0044(2) 0.43688(7) 0.0233(3) Uani d . 1 1
C C1 0.32893(13) -0.5026(3) 0.55699(8) 0.0231(3) Uani d . 1 1
C C2 0.21017(13) -0.4851(3) 0.53783(8) 0.0232(3) Uani d . 1 1
C C3 0.13496(15) -0.6425(3) 0.56295(9) 0.0301(4) Uani d . 1 1
H H3 0.0549 -0.6355 0.5495 0.036 Uiso calc R 1 1
C C4 0.17954(16) -0.8081(3) 0.60766(10) 0.0335(4) Uani d . 1 1
H H4 0.1292 -0.9150 0.6257 0.040 Uiso calc R 1 1
C C5 0.29730(16) -0.8223(3) 0.62712(9) 0.0318(4) Uani d . 1 1
H H5 0.3253 -0.9383 0.6582 0.038 Uiso calc R 1 1
C C6 0.37344(15) -0.6718(3) 0.60217(9) 0.0278(4) Uani d . 1 1
H H6 0.4535 -0.6826 0.6152 0.033 Uiso calc R 1 1
C C7 0.26852(13) -0.1942(3) 0.47956(8) 0.0228(3) Uani d . 1 1
C C8 0.17759(14) 0.0866(3) 0.41305(8) 0.0241(3) Uani d . 1 1
H H8 0.1071 0.0233 0.4253 0.029 Uiso calc R 1 1
C C9 0.17491(13) 0.2822(3) 0.36818(8) 0.0225(3) Uani d . 1 1
C C10 0.27665(13) 0.3830(3) 0.34943(8) 0.0221(3) Uani d . 1 1
C C11 0.27064(14) 0.5760(3) 0.30645(8) 0.0235(3) Uani d . 1 1
C C12 0.16509(14) 0.6647(3) 0.28398(8) 0.0265(4) Uani d . 1 1
H H12 0.1612 0.7948 0.2551 0.032 Uiso calc R 1 1
C C13 0.06360(15) 0.5648(3) 0.30329(9) 0.0298(4) Uani d . 1 1
H H13 -0.0088 0.6272 0.2876 0.036 Uiso calc R 1 1
C C14 0.06870(14) 0.3774(3) 0.34480(9) 0.0274(4) Uani d . 1 1
H H14 -0.0004 0.3108 0.3580 0.033 Uiso calc R 1 1
C C15 0.37379(17) 0.8514(3) 0.24585(10) 0.0353(4) Uani d . 1 1
H H15A 0.3302 0.8193 0.2000 0.053 Uiso calc R 1 1
H H15B 0.4529 0.8914 0.2369 0.053 Uiso calc R 1 1
H H15C 0.3377 0.9751 0.2697 0.053 Uiso calc R 1 1

loop_
_atom_site_aniso_label
_atom_site_aniso_U_11
_atom_site_aniso_U_22
_atom_site_aniso_U_33
_atom_site_aniso_U_12
_atom_site_aniso_U_13
_atom_site_aniso_U_23
S1 0.0245(2) 0.0231(2) 0.0297(2) 0.00138(16) 0.00111(16) 0.00382(17)
O1 0.0241(6) 0.0283(7) 0.0344(7) 0.0017(5) -0.0005(5) 0.0084(5)
O2 0.0308(6) 0.0303(7) 0.0348(7) -0.0024(5) 0.0041(5) 0.0105(5)
N1 0.0272(7) 0.0211(7) 0.0243(7) 0.0006(5) 0.0013(5) 0.0008(5)
N2 0.0280(7) 0.0181(7) 0.0234(7) 0.0004(5) 0.0006(5) 0.0010(5)
C1 0.0289(8) 0.0202(8) 0.0208(7) 0.0005(6) 0.0047(6) -0.0015(6)
C2 0.0293(8) 0.0198(8) 0.0206(7) 0.0020(6) 0.0036(6) -0.0013(6)
C3 0.0318(9) 0.0286(9) 0.0307(9) -0.0012(7) 0.0065(7) 0.0018(7)
C4 0.0412(10) 0.0267(9) 0.0342(9) -0.0031(8) 0.0122(8) 0.0049(7)
C5 0.0466(11) 0.0239(9) 0.0257(9) 0.0065(8) 0.0075(8) 0.0051(7)
C6 0.0327(9) 0.0264(9) 0.0244(8) 0.0060(7) 0.0027(7) 0.0016(7)
C7 0.0263(8) 0.0210(8) 0.0209(8) 0.0015(6) 0.0008(6) -0.0021(6)
C8 0.0259(8) 0.0223(8) 0.0242(8) -0.0028(6) 0.0018(6) -0.0014(6)
C9 0.0272(8) 0.0201(8) 0.0199(7) 0.0001(6) 0.0000(6) -0.0018(6)
C10 0.0251(8) 0.0212(8) 0.0197(7) 0.0016(6) -0.0006(6) -0.0028(6)
C11 0.0293(8) 0.0209(8) 0.0203(7) -0.0023(6) 0.0019(6) -0.0015(6)
C12 0.0345(9) 0.0226(8) 0.0218(8) 0.0028(7) -0.0014(7) 0.0024(6)
C13 0.0288(9) 0.0290(9) 0.0310(9) 0.0046(7) -0.0028(7) 0.0028(7)
C14 0.0254(8) 0.0260(9) 0.0305(9) -0.0013(7) 0.0003(7) 0.0009(7)
C15 0.0453(11) 0.0259(9) 0.0356(10) -0.0051(8) 0.0092(8) 0.0063(8)

loop_
_atom_type_symbol
_atom_type_description
_atom_type_scat_dispersion_real
_atom_type_scat_dispersion_imag
_atom_type_scat_source
C C 0.0033 0.0016 'International Tables Vol C Tables 4.2.6.8 and 6.1.1.4'
H H 0.0000 0.0000 'International Tables Vol C Tables 4.2.6.8 and 6.1.1.4'
N N 0.0061 0.0033 'International Tables Vol C Tables 4.2.6.8 and 6.1.1.4'
O O 0.0106 0.0060 'International Tables Vol C Tables 4.2.6.8 and 6.1.1.4'
S S 0.1246 0.1234 'International Tables Vol C Tables 4.2.6.8 and 6.1.1.4'

loop_
_geom_angle_atom_site_label_1
_geom_angle_atom_site_label_2
_geom_angle_atom_site_label_3
_geom_angle
C1 S1 C7 88.67(8)
C10 O1 H1O 109.5
C11 O2 C15 116.98(13)
C7 N1 C2 109.40(13)
C8 N2 C7 118.64(14)
C6 C1 C2 121.41(15)
C6 C1 S1 129.12(13)
C2 C1 S1 109.47(12)
C3 C2 N1 125.17(15)
C3 C2 C1 119.68(15)
N1 C2 C1 115.15(14)
C4 C3 C2 118.49(16)
C4 C3 H3 120.8
C2 C3 H3 120.8
C3 C4 C5 121.37(16)
C3 C4 H4 119.3
C5 C4 H4 119.3
C6 C5 C4 121.34(16)
C6 C5 H5 119.3
C4 C5 H5 119.3
C5 C6 C1 117.70(16)
C5 C6 H6 121.1
C1 C6 H6 121.1
N1 C7 N2 127.11(14)
N1 C7 S1 117.30(12)
N2 C7 S1 115.58(11)
N2 C8 C9 121.88(15)
N2 C8 H8 119.1
C9 C8 H8 119.1
C10 C9 C14 119.33(14)
C10 C9 C8 121.11(14)
C14 C9 C8 119.53(15)
O1 C10 C9 123.02(14)
O1 C10 C11 117.49(14)
C9 C10 C11 119.50(14)
O2 C11 C12 125.64(15)
O2 C11 C10 114.56(14)
C12 C11 C10 119.80(15)
C11 C12 C13 120.61(15)
C11 C12 H12 119.7
C13 C12 H12 119.7
C14 C13 C12 119.95(15)
C14 C13 H13 120.0
C12 C13 H13 120.0
C13 C14 C9 120.81(16)
C13 C14 H14 119.6
C9 C14 H14 119.6
O2 C15 H15A 109.5
O2 C15 H15B 109.5
H15A C15 H15B 109.5
O2 C15 H15C 109.5
H15A C15 H15C 109.5
H15B C15 H15C 109.5

loop_
_geom_bond_atom_site_label_1
_geom_bond_atom_site_label_2
_geom_bond_distance
S1 C1 1.7289(16)
S1 C7 1.7404(16)
O1 C10 1.3466(18)
O1 H1O 0.8400
O2 C11 1.3653(19)
O2 C15 1.431(2)
N1 C7 1.296(2)
N1 C2 1.395(2)
N2 C8 1.287(2)
N2 C7 1.396(2)
C1 C6 1.397(2)
C1 C2 1.409(2)
C2 C3 1.397(2)
C3 C4 1.377(2)
C3 H3 0.9500
C4 C5 1.397(3)
C4 H4 0.9500
C5 C6 1.375(2)
C5 H5 0.9500
C6 H6 0.9500
C8 C9 1.444(2)
C8 H8 0.9500
C9 C10 1.401(2)
C9 C14 1.405(2)
C10 C11 1.411(2)
C11 C12 1.378(2)
C12 C13 1.400(2)
C12 H12 0.9500
C13 C14 1.368(2)
C13 H13 0.9500
C14 H14 0.9500
C15 H15A 0.9800
C15 H15B 0.9800
C15 H15C 0.9800

loop_
_geom_hbond_atom_site_label_D
_geom_hbond_atom_site_label_H
_geom_hbond_atom_site_label_A
_geom_hbond_site_symmetry_A
_geom_hbond_distance_DH
_geom_hbond_distance_HA
_geom_hbond_distance_DA
_geom_hbond_angle_DHA
O1 H1O N2 . 0.84 1.88 2.6167(17) 146
C6 H6 O2 3_656 0.95 2.56 3.424(2) 151

loop_
_geom_torsion_atom_site_label_1
_geom_torsion_atom_site_label_2
_geom_torsion_atom_site_label_3
_geom_torsion_atom_site_label_4
_geom_torsion
C7 S1 C1 C6 -179.01(16)
C7 S1 C1 C2 0.03(12)
C7 N1 C2 C3 -179.18(15)
C7 N1 C2 C1 0.46(19)
C6 C1 C2 C3 -1.5(2)
S1 C1 C2 C3 179.37(12)
C6 C1 C2 N1 178.85(14)
S1 C1 C2 N1 -0.28(17)
N1 C2 C3 C4 -178.67(15)
C1 C2 C3 C4 1.7(2)
C2 C3 C4 C5 -0.9(3)
C3 C4 C5 C6 -0.2(3)
C4 C5 C6 C1 0.5(2)
C2 C1 C6 C5 0.4(2)
S1 C1 C6 C5 179.32(13)
C2 N1 C7 N2 179.60(14)
C2 N1 C7 S1 -0.44(17)
C8 N2 C7 N1 6.8(2)
C8 N2 C7 S1 -173.12(12)
C1 S1 C7 N1 0.25(13)
C1 S1 C7 N2 -179.79(12)
C7 N2 C8 C9 -179.54(13)
N2 C8 C9 C10 -0.8(2)
N2 C8 C9 C14 -178.75(15)
C14 C9 C10 O1 179.00(14)
C8 C9 C10 O1 1.1(2)
C14 C9 C10 C11 -1.1(2)
C8 C9 C10 C11 -178.97(14)
C15 O2 C11 C12 -1.8(2)
C15 O2 C11 C10 178.31(14)
O1 C10 C11 O2 0.5(2)
C9 C10 C11 O2 -179.46(13)
O1 C10 C11 C12 -179.39(14)
C9 C10 C11 C12 0.7(2)
O2 C11 C12 C13 -179.97(15)
C10 C11 C12 C13 -0.1(2)
C11 C12 C13 C14 0.0(3)
C12 C13 C14 C9 -0.4(3)
C10 C9 C14 C13 0.9(2)
C8 C9 C14 C13 178.87(15)
